data_4065181
loop_
_publ_author_name
'Vicente, Jos\'e'
'Abad, Jos\'e Antonio'
'L\'opez-Nicol\'as, Rosa-Mar\'ia'
'Jones, Peter G.'

_publ_section_title
;
 Palladated Oligophenylene Thioethers: Synthesis and Reactivity toward
 Isocyanides, Carbon Monoxide, and Alkynes
;
_journal_issue 18
_journal_name_full Organometallics
_journal_page_first 4983
_journal_paper_doi 10.1021/om200607h
_journal_volume 30
_journal_year 2011
_chemical_formula_sum 'C48 H38 Br N O2 P2 Pd S'
_chemical_formula_weight 941.10
_chemical_name_systematic
;

 ?

;
_space_group_IT_number 19
_symmetry_cell_setting orthorhombic
_symmetry_space_group_name_Hall 'P 2ac 2ab'
_symmetry_space_group_name_H-M 'P 21 21 21'
_atom_sites_solution_hydrogens geom
_atom_sites_solution_primary 'isostructural to p-methoxy derivative'
_atom_sites_solution_secondary difmap
_audit_creation_method SHELXL-97
_cell_angle_alpha 90.00
_cell_angle_beta 90.00
_cell_angle_gamma 90.00
_cell_formula_units_Z 4
_cell_length_a 12.9620(14)
_cell_length_b 14.5561(14)
_cell_length_c 21.838(2)
_cell_measurement_reflns_used 7683
_cell_measurement_temperature 133(2)
_cell_measurement_theta_max 30.5
_cell_measurement_theta_min 2.3
_cell_volume 4120.3(7)
_computing_cell_refinement 'Bruker SAINT'
_computing_data_collection 'Bruker SAMRT'
_computing_data_reduction 'Bruker SAINT'
_computing_molecular_graphics 'Siemens XP'
_computing_publication_material SHELXL-97
_computing_structure_refinement 'SHELXL-97 (Sheldrick, 1997)'
_computing_structure_solution 'SHELXS-97 (Sheldrick, 1990)'
_diffrn_ambient_temperature 133(2)
_diffrn_detector_area_resol_mean 8.192
_diffrn_measured_fraction_theta_full 1.000
_diffrn_measured_fraction_theta_max 1.000
_diffrn_measurement_device_type 'Bruker SMART 1000 CCD'
_diffrn_measurement_method '\w- & \f-scan'
_diffrn_radiation_monochromator graphite
_diffrn_radiation_source 'fine-focus sealed tube'
_diffrn_radiation_type MoK\a
_diffrn_radiation_wavelength 0.71073
_diffrn_reflns_av_R_equivalents 0.0592
_diffrn_reflns_av_sigmaI/netI 0.0570
_diffrn_reflns_limit_h_max 18
_diffrn_reflns_limit_h_min -18
_diffrn_reflns_limit_k_max 20
_diffrn_reflns_limit_k_min -20
_diffrn_reflns_limit_l_max 30
_diffrn_reflns_limit_l_min -30
_diffrn_reflns_number 65727
_diffrn_reflns_theta_full 30.00
_diffrn_reflns_theta_max 30.03
_diffrn_reflns_theta_min 1.68
_exptl_absorpt_coefficient_mu 1.589
_exptl_absorpt_correction_T_max 0.8991
_exptl_absorpt_correction_T_min 0.7784
_exptl_absorpt_correction_type numerical
_exptl_absorpt_process_details XPREP
_exptl_crystal_colour 'pale yellow'
_exptl_crystal_density_diffrn 1.517
_exptl_crystal_density_method 'not measured'
_exptl_crystal_description 'trapezoidal tablet'
_exptl_crystal_F_000 1904
_exptl_crystal_size_max 0.21
_exptl_crystal_size_mid 0.10
_exptl_crystal_size_min 0.06
_refine_diff_density_max 0.756
_refine_diff_density_min -0.527
_refine_diff_density_rms 0.070
_refine_ls_abs_structure_details 'Flack H D (1983), Acta Cryst. A39, 876-881'
_refine_ls_abs_structure_Flack 0.025(4)
_refine_ls_extinction_method none
_refine_ls_goodness_of_fit_ref 0.932
_refine_ls_hydrogen_treatment riding
_refine_ls_matrix_type full
_refine_ls_number_parameters 505
_refine_ls_number_reflns 12043
_refine_ls_number_restraints 0
_refine_ls_restrained_S_all 0.932
_refine_ls_R_factor_all 0.0410
_refine_ls_R_factor_gt 0.0282
_refine_ls_shift/su_max 0.003
_refine_ls_shift/su_mean 0.000
_refine_ls_structure_factor_coef Fsqd
_refine_ls_weighting_details 'calc w=1/[\s^2^(Fo^2^)+(0.0165P)^2^] where P=(Fo^2^+2Fc^2^)/3'
_refine_ls_weighting_scheme calc
_refine_ls_wR_factor_gt 0.0456
_refine_ls_wR_factor_ref 0.0478
_reflns_number_gt 10169
_reflns_number_total 12043
_reflns_threshold_expression >2sigma(I)
_cod_data_source_file om200607h_si_001.cif
_cod_data_source_block trapez
_cod_depositor_comments
;
The following automatic conversions were performed:

'_geom_bond_publ_flag' value 'Y' changed to 'y' according to
/home/saulius/struct/CIF-dictionaries/cif_core.dic dictionary named
'cif_core.dic' version 2.4.1 from 2010-06-29 (27
times).

'_geom_angle_publ_flag' value 'Y' changed to 'y' according
to /home/saulius/struct/CIF-dictionaries/cif_core.dic dictionary
named 'cif_core.dic' version 2.4.1 from 2010-06-29 (42 times).

Automatic conversion script
Id: cif_fix_values 1715 2011-07-08 13:25:40Z adriana 

 Adding full bibliography for 4065180--4065189.cif.
;
_cod_database_code 4065181

loop_
_symmetry_equiv_pos_as_xyz
'x, y, z'
'-x+1/2, -y, z+1/2'
'-x, y+1/2, -z+1/2'
'x+1/2, -y+1/2, -z'

loop_
_atom_site_label
_atom_site_type_symbol
_atom_site_fract_x
_atom_site_fract_y
_atom_site_fract_z
_atom_site_U_iso_or_equiv
_atom_site_adp_type
_atom_site_occupancy
_atom_site_symmetry_multiplicity
_atom_site_calc_flag
_atom_site_refinement_flags
Pd Pd 0.657722(13) 0.546717(11) 0.631736(7) 0.01559(4) Uani 1 1 d .
Br Br 0.812019(18) 0.601304(16) 0.693112(11) 0.02359(6) Uani 1 1 d .
P1 P 0.76012(5) 0.43869(4) 0.58172(3) 0.01715(13) Uani 1 1 d .
P2 P 0.55769(5) 0.65603(4) 0.68132(3) 0.01714(13) Uani 1 1 d .
S S 0.56248(6) 0.61565(4) 0.49970(3) 0.02732(15) Uani 1 1 d .
N N 0.44634(17) 0.58413(16) 0.23494(9) 0.0290(5) Uani 1 1 d .
O1 O 0.43269(17) 0.50565(14) 0.21498(8) 0.0402(5) Uani 1 1 d .
O2 O 0.43207(18) 0.65373(14) 0.20572(8) 0.0463(6) Uani 1 1 d .
C11 C 0.53163(18) 0.49346(15) 0.59122(10) 0.0180(5) Uani 1 1 d .
C12 C 0.49467(19) 0.52259(15) 0.53459(10) 0.0201(5) Uani 1 1 d .
C13 C 0.40733(19) 0.48292(17) 0.50823(11) 0.0248(6) Uani 1 1 d .
H13 H 0.3821 0.5048 0.4701 0.030 Uiso 1 1 calc R
C14 C 0.35762(19) 0.41165(17) 0.53783(11) 0.0274(6) Uani 1 1 d .
H14 H 0.2993 0.3834 0.5194 0.033 Uiso 1 1 calc R
C15 C 0.3923(2) 0.38135(18) 0.59399(11) 0.0288(6) Uani 1 1 d .
H15 H 0.3577 0.3326 0.6144 0.035 Uiso 1 1 calc R
C16 C 0.47771(19) 0.42222(15) 0.62060(10) 0.0233(6) Uani 1 1 d .
H16 H 0.5004 0.4016 0.6596 0.028 Uiso 1 1 calc R
C21 C 0.52768(19) 0.60600(17) 0.42066(10) 0.0226(5) Uani 1 1 d .
C22 C 0.4774(2) 0.67760(17) 0.39162(11) 0.0257(6) Uani 1 1 d .
H22 H 0.4584 0.7308 0.4142 0.031 Uiso 1 1 calc R
C23 C 0.4546(2) 0.67214(17) 0.32973(11) 0.0262(6) Uani 1 1 d .
H23 H 0.4227 0.7220 0.3090 0.031 Uiso 1 1 calc R
C24 C 0.47938(19) 0.59253(17) 0.29927(10) 0.0231(5) Uani 1 1 d .
C25 C 0.5295(2) 0.51966(17) 0.32680(10) 0.0270(6) Uani 1 1 d .
H25 H 0.5459 0.4658 0.3043 0.032 Uiso 1 1 calc R
C26 C 0.5549(2) 0.52747(17) 0.38813(11) 0.0304(6) Uani 1 1 d .
H26 H 0.5911 0.4792 0.4080 0.036 Uiso 1 1 calc R
C31 C 0.79226(17) 0.34050(14) 0.63010(11) 0.0203(5) Uani 1 1 d .
C32 C 0.8319(2) 0.25983(15) 0.60502(11) 0.0261(6) Uani 1 1 d .
H32 H 0.8391 0.2546 0.5619 0.031 Uiso 1 1 calc R
C33 C 0.8608(2) 0.18748(16) 0.64214(12) 0.0317(6) Uani 1 1 d .
H33 H 0.8880 0.1330 0.6245 0.038 Uiso 1 1 calc R
C34 C 0.8503(2) 0.19429(17) 0.70509(12) 0.0352(6) Uani 1 1 d .
H34 H 0.8702 0.1446 0.7307 0.042 Uiso 1 1 calc R
C35 C 0.8105(2) 0.27395(18) 0.73047(12) 0.0335(7) Uani 1 1 d .
H35 H 0.8029 0.2787 0.7736 0.040 Uiso 1 1 calc R
C36 C 0.78183(19) 0.34691(16) 0.69336(12) 0.0259(6) Uani 1 1 d .
H36 H 0.7550 0.4014 0.7112 0.031 Uiso 1 1 calc R
C41 C 0.88361(18) 0.48825(15) 0.55982(10) 0.0195(5) Uani 1 1 d .
C42 C 0.8837(2) 0.57196(16) 0.52844(10) 0.0259(6) Uani 1 1 d .
H42 H 0.8204 0.6022 0.5199 0.031 Uiso 1 1 calc R
C43 C 0.9757(2) 0.61064(18) 0.50990(11) 0.0322(6) Uani 1 1 d .
H43 H 0.9752 0.6667 0.4876 0.039 Uiso 1 1 calc R
C44 C 1.0686(2) 0.56844(18) 0.52354(11) 0.0314(7) Uani 1 1 d .
H44 H 1.1316 0.5955 0.5105 0.038 Uiso 1 1 calc R
C45 C 1.0699(2) 0.48753(18) 0.55595(11) 0.0293(6) Uani 1 1 d .
H45 H 1.1337 0.4590 0.5658 0.035 Uiso 1 1 calc R
C46 C 0.97699(18) 0.44736(18) 0.57430(10) 0.0224(5) Uani 1 1 d .
H46 H 0.9779 0.3916 0.5969 0.027 Uiso 1 1 calc R
C51 C 0.71737(18) 0.38211(15) 0.51148(10) 0.0207(5) Uani 1 1 d .
C52 C 0.63103(19) 0.32529(16) 0.51383(12) 0.0283(6) Uani 1 1 d .
H52 H 0.5939 0.3190 0.5511 0.034 Uiso 1 1 calc R
C53 C 0.5987(2) 0.27768(18) 0.46201(14) 0.0386(7) Uani 1 1 d .
H53 H 0.5399 0.2389 0.4641 0.046 Uiso 1 1 calc R
C54 C 0.6523(2) 0.28662(18) 0.40734(12) 0.0390(7) Uani 1 1 d .
H54 H 0.6301 0.2542 0.3719 0.047 Uiso 1 1 calc R
C55 C 0.7374(2) 0.34247(19) 0.40465(12) 0.0363(7) Uani 1 1 d .
H55 H 0.7743 0.3486 0.3673 0.044 Uiso 1 1 calc R
C56 C 0.7703(2) 0.39026(17) 0.45635(11) 0.0266(6) Uani 1 1 d .
H56 H 0.8293 0.4287 0.4539 0.032 Uiso 1 1 calc R
C61 C 0.62253(18) 0.76711(15) 0.68350(11) 0.0208(5) Uani 1 1 d .
C62 C 0.6560(2) 0.80551(16) 0.62880(12) 0.0287(5) Uani 1 1 d .
H62 H 0.6459 0.7732 0.5915 0.034 Uiso 1 1 calc R
C63 C 0.70415(19) 0.89064(18) 0.62817(14) 0.0365(6) Uani 1 1 d .
H63 H 0.7260 0.9168 0.5905 0.044 Uiso 1 1 calc R
C64 C 0.7202(2) 0.93724(18) 0.68225(14) 0.0381(7) Uani 1 1 d .
H64 H 0.7517 0.9962 0.6818 0.046 Uiso 1 1 calc R
C65 C 0.6904(2) 0.89828(19) 0.73712(13) 0.0358(7) Uani 1 1 d .
H65 H 0.7037 0.9296 0.7745 0.043 Uiso 1 1 calc R
C66 C 0.6414(2) 0.81409(17) 0.73803(11) 0.0290(6) Uani 1 1 d .
H66 H 0.6205 0.7881 0.7759 0.035 Uiso 1 1 calc R
C71 C 0.52922(19) 0.62518(16) 0.76046(10) 0.0195(5) Uani 1 1 d .
C72 C 0.4565(2) 0.67441(18) 0.79401(10) 0.0272(6) Uani 1 1 d .
H72 H 0.4226 0.7254 0.7758 0.033 Uiso 1 1 calc R
C73 C 0.4330(2) 0.64986(19) 0.85382(11) 0.0343(7) Uani 1 1 d .
H73 H 0.3838 0.6843 0.8764 0.041 Uiso 1 1 calc R
C74 C 0.4810(2) 0.57556(18) 0.88031(11) 0.0341(7) Uani 1 1 d .
H74 H 0.4652 0.5587 0.9213 0.041 Uiso 1 1 calc R
C75 C 0.5522(2) 0.52556(18) 0.84733(11) 0.0348(7) Uani 1 1 d .
H75 H 0.5849 0.4740 0.8656 0.042 Uiso 1 1 calc R
C76 C 0.5764(2) 0.55000(18) 0.78747(10) 0.0264(5) Uani 1 1 d .
H76 H 0.6254 0.5151 0.7650 0.032 Uiso 1 1 calc R
C81 C 0.42836(18) 0.68250(16) 0.65282(10) 0.0193(5) Uani 1 1 d .
C82 C 0.3520(2) 0.61529(15) 0.65829(10) 0.0234(5) Uani 1 1 d .
H82 H 0.3681 0.5583 0.6772 0.028 Uiso 1 1 calc R
C83 C 0.25386(19) 0.63028(17) 0.63680(12) 0.0282(6) Uani 1 1 d .
H83 H 0.2028 0.5838 0.6409 0.034 Uiso 1 1 calc R
C84 C 0.2293(2) 0.71291(19) 0.60925(11) 0.0306(6) Uani 1 1 d .
H84 H 0.1618 0.7228 0.5937 0.037 Uiso 1 1 calc R
C85 C 0.3027(2) 0.78076(19) 0.60441(12) 0.0328(6) Uani 1 1 d .
H85 H 0.2855 0.8379 0.5860 0.039 Uiso 1 1 calc R
C86 C 0.40185(19) 0.76599(16) 0.62628(12) 0.0262(5) Uani 1 1 d .
H86 H 0.4520 0.8133 0.6231 0.031 Uiso 1 1 calc R

loop_
_atom_site_aniso_label
_atom_site_aniso_U_11
_atom_site_aniso_U_22
_atom_site_aniso_U_33
_atom_site_aniso_U_23
_atom_site_aniso_U_13
_atom_site_aniso_U_12
Pd 0.01536(8) 0.01589(8) 0.01553(7) -0.00176(7) -0.00165(7) 0.00039(7)
Br 0.01941(13) 0.02241(12) 0.02893(12) -0.00592(10) -0.00571(10) 0.00018(10)
P1 0.0166(3) 0.0164(3) 0.0185(3) -0.0008(2) -0.0006(2) 0.0000(2)
P2 0.0182(3) 0.0169(3) 0.0163(3) -0.0012(2) -0.0013(2) 0.0007(2)
S 0.0377(4) 0.0252(3) 0.0191(3) 0.0017(2) -0.0064(3) -0.0081(3)
N 0.0266(13) 0.0385(14) 0.0219(10) 0.0031(10) 0.0019(10) 0.0009(10)
O1 0.0512(14) 0.0429(13) 0.0263(10) -0.0040(9) -0.0044(9) -0.0050(11)
O2 0.0624(16) 0.0487(13) 0.0278(10) 0.0125(9) -0.0060(10) 0.0080(11)
C11 0.0172(13) 0.0169(12) 0.0197(11) -0.0041(9) 0.0023(10) 0.0022(9)
C12 0.0200(13) 0.0209(13) 0.0194(11) -0.0034(9) -0.0016(10) 0.0008(10)
C13 0.0208(14) 0.0311(14) 0.0223(12) -0.0040(10) -0.0051(10) 0.0024(11)
C14 0.0170(14) 0.0338(14) 0.0315(13) -0.0129(11) 0.0010(11) -0.0074(11)
C15 0.0251(15) 0.0294(15) 0.0318(14) -0.0053(11) 0.0055(12) -0.0089(11)
C16 0.0236(14) 0.0251(13) 0.0211(12) -0.0009(9) 0.0012(10) -0.0034(10)
C21 0.0234(14) 0.0239(13) 0.0204(11) 0.0006(10) -0.0034(10) -0.0038(11)
C22 0.0274(15) 0.0204(13) 0.0292(13) 0.0015(10) -0.0007(11) -0.0005(11)
C23 0.0269(15) 0.0222(13) 0.0296(13) 0.0075(11) -0.0014(11) 0.0020(11)
C24 0.0207(13) 0.0293(13) 0.0192(11) 0.0031(10) -0.0002(10) -0.0032(11)
C25 0.0324(16) 0.0247(14) 0.0238(12) -0.0017(10) -0.0003(11) 0.0034(11)
C26 0.0393(17) 0.0263(15) 0.0255(12) 0.0026(10) -0.0061(12) 0.0052(12)
C31 0.0166(12) 0.0172(11) 0.0270(11) 0.0023(10) 0.0027(11) -0.0037(9)
C32 0.0256(15) 0.0242(13) 0.0285(12) 0.0015(10) 0.0015(12) 0.0006(11)
C33 0.0293(16) 0.0196(12) 0.0462(16) 0.0021(11) 0.0046(13) 0.0043(11)
C34 0.0334(17) 0.0264(14) 0.0458(16) 0.0148(12) -0.0025(14) 0.0012(13)
C35 0.0372(18) 0.0350(15) 0.0282(13) 0.0090(11) 0.0011(13) -0.0026(13)
C36 0.0245(14) 0.0218(12) 0.0315(13) 0.0023(11) 0.0039(12) 0.0004(10)
C41 0.0200(13) 0.0216(12) 0.0169(11) -0.0064(9) 0.0021(10) -0.0040(10)
C42 0.0290(15) 0.0260(14) 0.0227(12) -0.0004(10) -0.0001(11) -0.0019(11)
C43 0.0436(18) 0.0309(15) 0.0222(12) -0.0021(11) 0.0077(12) -0.0141(13)
C44 0.0273(16) 0.0442(18) 0.0228(12) -0.0093(11) 0.0057(11) -0.0167(13)
C45 0.0205(15) 0.0393(16) 0.0281(13) -0.0085(11) 0.0005(11) -0.0040(12)
C46 0.0209(13) 0.0260(13) 0.0203(11) -0.0049(11) -0.0009(10) -0.0006(12)
C51 0.0188(14) 0.0182(12) 0.0251(12) -0.0072(10) -0.0033(10) 0.0046(10)
C52 0.0236(16) 0.0241(13) 0.0372(14) -0.0077(11) 0.0009(11) -0.0016(11)
C53 0.0277(17) 0.0294(16) 0.0586(19) -0.0202(14) -0.0084(15) -0.0027(12)
C54 0.0373(18) 0.0380(16) 0.0418(16) -0.0234(13) -0.0170(15) 0.0078(15)
C55 0.0440(19) 0.0390(16) 0.0258(14) -0.0115(12) -0.0041(13) 0.0084(14)
C56 0.0253(14) 0.0293(14) 0.0252(12) -0.0053(11) -0.0003(11) 0.0014(12)
C61 0.0180(13) 0.0181(12) 0.0264(12) -0.0009(10) -0.0022(10) 0.0023(9)
C62 0.0243(13) 0.0323(13) 0.0295(12) 0.0028(11) -0.0046(14) -0.0047(12)
C63 0.0258(15) 0.0385(15) 0.0452(16) 0.0183(15) -0.0078(14) -0.0093(12)
C64 0.0217(15) 0.0223(14) 0.070(2) 0.0019(14) -0.0065(14) -0.0029(11)
C65 0.0278(15) 0.0291(14) 0.0505(17) -0.0154(14) 0.0034(13) -0.0019(13)
C66 0.0259(16) 0.0268(14) 0.0344(13) -0.0090(11) 0.0016(12) -0.0011(12)
C71 0.0206(14) 0.0210(13) 0.0168(11) -0.0007(9) -0.0020(10) -0.0023(10)
C72 0.0271(16) 0.0299(14) 0.0246(13) -0.0012(11) 0.0007(11) 0.0057(11)
C73 0.0332(17) 0.0469(17) 0.0228(13) -0.0067(12) 0.0074(12) -0.0035(13)
C74 0.0383(17) 0.0461(18) 0.0180(13) 0.0045(11) -0.0020(11) -0.0143(13)
C75 0.0449(19) 0.0315(16) 0.0280(13) 0.0072(11) -0.0075(13) -0.0033(13)
C76 0.0316(15) 0.0231(12) 0.0245(12) -0.0008(11) -0.0025(10) 0.0011(12)
C81 0.0177(13) 0.0226(12) 0.0174(10) -0.0031(9) -0.0002(9) 0.0016(10)
C82 0.0238(14) 0.0192(12) 0.0272(11) -0.0001(9) -0.0018(11) 0.0024(11)
C83 0.0212(14) 0.0316(14) 0.0317(13) -0.0089(12) -0.0010(12) -0.0032(10)
C84 0.0194(15) 0.0427(17) 0.0297(13) -0.0048(12) -0.0059(11) 0.0056(12)
C85 0.0291(16) 0.0328(15) 0.0365(14) 0.0093(12) -0.0049(13) 0.0068(12)
C86 0.0219(14) 0.0259(13) 0.0309(13) 0.0045(12) -0.0005(12) -0.0018(10)

loop_
_atom_type_symbol
_atom_type_description
_atom_type_scat_dispersion_real
_atom_type_scat_dispersion_imag
_atom_type_scat_source
C C 0.0033 0.0016 'International Tables Vol C Tables 4.2.6.8 and 6.1.1.4'
H H 0.0000 0.0000 'International Tables Vol C Tables 4.2.6.8 and 6.1.1.4'
N N 0.0061 0.0033 'International Tables Vol C Tables 4.2.6.8 and 6.1.1.4'
O O 0.0106 0.0060 'International Tables Vol C Tables 4.2.6.8 and 6.1.1.4'
P P 0.1023 0.0942 'International Tables Vol C Tables 4.2.6.8 and 6.1.1.4'
S S 0.1246 0.1234 'International Tables Vol C Tables 4.2.6.8 and 6.1.1.4'
Br Br -0.2901 2.4595 'International Tables Vol C Tables 4.2.6.8 and 6.1.1.4'
Pd Pd -0.9988 1.0072 'International Tables Vol C Tables 4.2.6.8 and 6.1.1.4'

loop_
_exptl_crystal_face_index_h
_exptl_crystal_face_index_k
_exptl_crystal_face_index_l
_exptl_crystal_face_perp_dist
0.00 0.00 1.00 0.0370
0.00 0.00 -1.00 0.0320
-1.00 -1.00 0.00 0.0520
-1.00 1.00 0.00 0.1040
1.00 -1.00 0.00 0.1110
2.00 7.00 0.00 0.0570

loop_
_geom_angle_atom_site_label_1
_geom_angle_atom_site_label_2
_geom_angle_atom_site_label_3
_geom_angle
_geom_angle_publ_flag
C11 Pd P2 90.89(6) y
C11 Pd P1 89.80(6) y
P2 Pd P1 179.11(2) y
C11 Pd Br 173.31(6) y
P2 Pd Br 88.808(18) y
P1 Pd Br 90.572(18) y
C41 P1 C31 105.17(11) y
C41 P1 C51 102.99(11) y
C31 P1 C51 101.67(11) y
C41 P1 Pd 110.90(8) y
C31 P1 Pd 112.77(8) y
C51 P1 Pd 121.67(8) y
C61 P2 C71 106.67(11) y
C61 P2 C81 104.15(10) y
C71 P2 C81 100.88(11) y
C61 P2 Pd 111.28(8) y
C71 P2 Pd 112.74(8) y
C81 P2 Pd 119.85(7) y
C12 S C21 103.18(11) y
O2 N O1 124.4(2) y
O2 N C24 118.5(2) y
O1 N C24 117.0(2) y
C12 C11 C16 117.3(2) y
C12 C11 Pd 123.53(17) y
C16 C11 Pd 119.14(17) y
C11 C12 C13 121.3(2) y
C11 C12 S 116.15(18) y
C13 C12 S 122.50(18) y
C14 C13 C12 119.7(2) y
C15 C14 C13 120.3(2) y
C14 C15 C16 119.8(2) y
C15 C16 C11 121.5(2) y
C22 C21 C26 120.3(2) y
C22 C21 S 120.13(19) y
C26 C21 S 119.53(18) y
C21 C22 C23 120.3(2) y
C24 C23 C22 118.1(2) y
C23 C24 C25 123.1(2) y
C23 C24 N 117.6(2) y
C25 C24 N 119.2(2) y
C24 C25 C26 118.1(2) y
C25 C26 C21 120.1(2) y
C36 C31 C32 118.8(2) ?
C36 C31 P1 120.00(17) ?
C32 C31 P1 121.08(19) ?
C33 C32 C31 120.8(2) ?
C32 C33 C34 120.1(2) ?
C35 C34 C33 119.6(2) ?
C34 C35 C36 120.5(2) ?
C35 C36 C31 120.2(2) ?
C46 C41 C42 119.0(2) ?
C46 C41 P1 122.56(18) ?
C42 C41 P1 118.38(19) ?
C43 C42 C41 120.1(2) ?
C42 C43 C44 120.5(2) ?
C45 C44 C43 120.1(3) ?
C44 C45 C46 119.7(3) ?
C41 C46 C45 120.5(2) ?
C56 C51 C52 118.6(2) ?
C56 C51 P1 122.61(19) ?
C52 C51 P1 118.72(18) ?
C53 C52 C51 120.5(2) ?
C54 C53 C52 120.2(3) ?
C55 C54 C53 119.7(2) ?
C54 C55 C56 120.5(3) ?
C51 C56 C55 120.6(3) ?
C62 C61 C66 118.8(2) ?
C62 C61 P2 118.59(18) ?
C66 C61 P2 122.56(19) ?
C63 C62 C61 120.6(2) ?
C64 C63 C62 119.9(3) ?
C63 C64 C65 120.0(2) ?
C66 C65 C64 120.4(3) ?
C65 C66 C61 120.2(2) ?
C76 C71 C72 118.8(2) ?
C76 C71 P2 120.56(18) ?
C72 C71 P2 120.60(18) ?
C73 C72 C71 120.7(2) ?
C74 C73 C72 119.9(2) ?
C73 C74 C75 119.9(2) ?
C74 C75 C76 120.5(2) ?
C71 C76 C75 120.2(2) ?
C86 C81 C82 118.2(2) ?
C86 C81 P2 123.56(19) ?
C82 C81 P2 118.23(18) ?
C83 C82 C81 121.1(2) ?
C82 C83 C84 120.0(2) ?
C85 C84 C83 119.9(2) ?
C84 C85 C86 120.2(2) ?
C85 C86 C81 120.5(2) ?

loop_
_geom_bond_atom_site_label_1
_geom_bond_atom_site_label_2
_geom_bond_distance
_geom_bond_publ_flag
Pd C11 2.014(2) y
Pd P2 2.3206(6) y
Pd P1 2.3297(6) y
Pd Br 2.5353(3) y
P1 C41 1.820(2) y
P1 C31 1.826(2) y
P1 C51 1.827(2) y
P2 C61 1.823(2) y
P2 C71 1.824(2) y
P2 C81 1.829(2) y
S C12 1.786(2) y
S C21 1.789(2) y
N O2 1.212(3) y
N O1 1.235(3) y
N C24 1.474(3) y
C11 C12 1.392(3) y
C11 C16 1.406(3) y
C12 C13 1.395(3) y
C13 C14 1.382(3) y
C14 C15 1.379(3) y
C15 C16 1.385(3) y
C21 C22 1.383(3) y
C21 C26 1.392(3) y
C22 C23 1.386(3) y
C23 C24 1.374(3) y
C24 C25 1.381(3) y
C25 C26 1.384(3) y
C31 C36 1.391(3) ?
C31 C32 1.394(3) ?
C32 C33 1.381(3) ?
C33 C34 1.385(4) ?
C34 C35 1.385(4) ?
C35 C36 1.387(3) ?
C41 C46 1.385(3) ?
C41 C42 1.398(3) ?
C42 C43 1.379(3) ?
C43 C44 1.385(4) ?
C44 C45 1.374(3) ?
C45 C46 1.397(3) ?
C51 C56 1.391(3) ?
C51 C52 1.393(3) ?
C52 C53 1.391(3) ?
C53 C54 1.387(4) ?
C54 C55 1.372(4) ?
C55 C56 1.393(3) ?
C61 C62 1.389(3) ?
C61 C66 1.395(3) ?
C62 C63 1.387(3) ?
C63 C64 1.378(4) ?
C64 C65 1.381(4) ?
C65 C66 1.380(3) ?
C71 C76 1.386(3) ?
C71 C72 1.392(3) ?
C72 C73 1.388(3) ?
C73 C74 1.376(4) ?
C74 C75 1.378(4) ?
C75 C76 1.391(3) ?
C81 C86 1.390(3) ?
C81 C82 1.397(3) ?
C82 C83 1.373(3) ?
C83 C84 1.382(3) ?
C84 C85 1.376(4) ?
C85 C86 1.388(3) ?

loop_
_geom_hbond_atom_site_label_D
_geom_hbond_atom_site_label_H
_geom_hbond_atom_site_label_A
_geom_hbond_distance_DH
_geom_hbond_distance_HA
_geom_hbond_distance_DA
_geom_hbond_angle_DHA
_geom_hbond_site_symmetry_A
C23 H23 Br 0.95 2.95 3.813(3) 152.4 4_466
C34 H34 O1 0.95 2.62 3.558(3) 170.9 4_556
C54 H54 O2 0.95 2.38 3.322(3) 170.8 3_645
